data_7004772
loop_
_publ_author_name
'Heckenroth, Marion'
'Kluser, Evelyne'
'Neels, Antonia'
'Albrecht, Martin'

_publ_section_title
;
 Palladation of diimidazolium salts at the C4 position: access to
 remarkably electron-rich palladium(ii) centers
;
_journal_issue 44
_journal_name_full 'Dalton Transactions'
_journal_page_first 6242
_journal_page_last 6249
_journal_paper_doi 10.1039/b812405a
_journal_year 2008
_chemical_formula_sum 'C40.5 H66.5 N8 O8.25 Pd2'
_chemical_formula_weight 1010.32
_chemical_name_systematic
;
?
;
_space_group_IT_number 2
_symmetry_cell_setting triclinic
_symmetry_space_group_name_Hall '-P 1'
_symmetry_space_group_name_H-M 'P -1'
_atom_sites_solution_hydrogens geom
_atom_sites_solution_primary direct
_atom_sites_solution_secondary difmap
_audit_creation_method SHELXL-97
_cell_angle_alpha 68.202(8)
_cell_angle_beta 69.115(9)
_cell_angle_gamma 86.363(9)
_cell_formula_units_Z 2
_cell_length_a 13.1967(10)
_cell_length_b 13.7943(11)
_cell_length_c 16.4100(12)
_cell_measurement_reflns_used 8000
_cell_measurement_temperature 173(2)
_cell_measurement_theta_max 25.75
_cell_measurement_theta_min 2.15
_cell_volume 2583.2(4)
_computing_cell_refinement 'CELL (Stoe IPDS Software, 2000)'
_computing_data_collection 'EXPOSE (Stoe IPDS Software, 2000)'
_computing_data_reduction 'INTEGRATE (Stoe IPDS Software, 2000)'
_computing_molecular_graphics 'PLATON99 (Spek, 1990)'
_computing_publication_material 'SHELXL-97 (Sheldrick, 1997)'
_computing_structure_refinement 'SHELXL-97 (Sheldrick, 1997)'
_computing_structure_solution 'SHELXS-97 (Sheldrick, 1990)'
_diffrn_ambient_temperature 173(2)
_diffrn_detector_area_resol_mean 0.81\%A
_diffrn_measured_fraction_theta_full 0.932
_diffrn_measured_fraction_theta_max 0.932
_diffrn_measurement_device_type 'STOE IPDS'
_diffrn_measurement_method 'phi oscillation'
_diffrn_radiation_monochromator graphite
_diffrn_radiation_source 'fine-focus sealed tube'
_diffrn_radiation_type MoK\a
_diffrn_radiation_wavelength 0.71073
_diffrn_reflns_av_R_equivalents 0.0425
_diffrn_reflns_av_sigmaI/netI 0.0622
_diffrn_reflns_limit_h_max 16
_diffrn_reflns_limit_h_min -16
_diffrn_reflns_limit_k_max 16
_diffrn_reflns_limit_k_min -16
_diffrn_reflns_limit_l_max 20
_diffrn_reflns_limit_l_min -19
_diffrn_reflns_number 20450
_diffrn_reflns_theta_full 25.92
_diffrn_reflns_theta_max 25.92
_diffrn_reflns_theta_min 2.08
_diffrn_standards_decay_% 0
_diffrn_standards_interval_time 0
_diffrn_standards_number 0
_exptl_absorpt_coefficient_mu 0.747
_exptl_absorpt_correction_T_max 0.825
_exptl_absorpt_correction_T_min 0.776
_exptl_absorpt_correction_type multi-scan
_exptl_absorpt_process_details 'MULABS, (PLATON03, Speck, 2003)'
_exptl_crystal_colour yellow
_exptl_crystal_density_diffrn 1.299
_exptl_crystal_density_meas ?
_exptl_crystal_density_method 'not measured'
_exptl_crystal_description block
_exptl_crystal_F_000 1047
_exptl_crystal_size_max 0.45
_exptl_crystal_size_mid 0.40
_exptl_crystal_size_min 0.35
_refine_diff_density_max 1.107
_refine_diff_density_min -0.826
_refine_diff_density_rms 0.138
_refine_ls_extinction_method none
_refine_ls_goodness_of_fit_ref 0.984
_refine_ls_hydrogen_treatment constr
_refine_ls_matrix_type full
_refine_ls_number_parameters 529
_refine_ls_number_reflns 9375
_refine_ls_number_restraints 15
_refine_ls_restrained_S_all 0.995
_refine_ls_R_factor_all 0.0738
_refine_ls_R_factor_gt 0.0496
_refine_ls_shift/su_max 0.000
_refine_ls_shift/su_mean 0.000
_refine_ls_structure_factor_coef Fsqd
_refine_ls_weighting_details 'calc w=1/[\s^2^(Fo^2^)+(0.1039P)^2^+0.0000P] where P=(Fo^2^+2Fc^2^)/3'
_refine_ls_weighting_scheme calc
_refine_ls_wR_factor_gt 0.1470
_refine_ls_wR_factor_ref 0.1574
_reflns_number_gt 6348
_reflns_number_total 9375
_reflns_threshold_expression >2sigma(I)
_cod_data_source_file b812405a.txt
_cod_data_source_block 7
_cod_depositor_comments
;
The following automatic conversions were performed:

'_exptl_crystal_density_meas' value 'none' was changed to '?' - the
value is perceived as not measured.

Automatic conversion script
Id: cif_fix_values 3008 2015-01-20 13:52:24Z robertas 
;
_cod_original_cell_volume 2583.2(3)
_cod_original_sg_symbol_H-M P-1
_cod_original_formula_sum 'C40.50 H66.50 N8 O8.25 Pd2'
_cod_database_code 7004772

loop_
_symmetry_equiv_pos_as_xyz
'x, y, z'
'-x, -y, -z'

loop_
_atom_site_label
_atom_site_type_symbol
_atom_site_fract_x
_atom_site_fract_y
_atom_site_fract_z
_atom_site_U_iso_or_equiv
_atom_site_adp_type
_atom_site_occupancy
_atom_site_symmetry_multiplicity
_atom_site_calc_flag
_atom_site_refinement_flags
_atom_site_disorder_assembly
_atom_site_disorder_group
C1 C -0.0175(4) 0.0753(4) 0.1855(4) 0.0397(13) Uani 1 1 d . . .
C2 C -0.0324(5) 0.0833(5) 0.2691(5) 0.0452(15) Uani 1 1 d . . .
H2A H 0.0101 0.0532 0.3070 0.054 Uiso 1 1 calc R . .
C3 C -0.1598(5) 0.1710(5) 0.2218(5) 0.0496(16) Uani 1 1 d . . .
C4 C -0.1190(4) 0.1378(5) 0.0753(4) 0.0449(15) Uani 1 1 d . . .
H4A H -0.1697 0.1922 0.0615 0.054 Uiso 1 1 calc R . .
H4B H -0.1534 0.0697 0.0873 0.054 Uiso 1 1 calc R . .
C5 C -0.0037(5) 0.2242(5) -0.0938(5) 0.0432(15) Uani 1 1 d . . .
C6 C 0.1484(5) 0.1493(5) -0.0891(5) 0.0472(15) Uani 1 1 d . . .
H6A H 0.2213 0.1311 -0.1093 0.057 Uiso 1 1 calc R . .
C7 C 0.0766(4) 0.1126(5) 0.0005(4) 0.0384(13) Uani 1 1 d . . .
C8 C -0.1595(6) 0.1690(7) 0.3753(5) 0.065(2) Uani 1 1 d . . .
H8A H -0.2268 0.2071 0.3768 0.078 Uiso 1 1 calc R . .
C9 C -0.0746(9) 0.2386(9) 0.3695(8) 0.112(4) Uani 1 1 d . . .
H9A H -0.0059 0.2051 0.3605 0.168 Uiso 1 1 calc R . .
H9B H -0.0966 0.2518 0.4279 0.168 Uiso 1 1 calc R . .
H9C H -0.0650 0.3051 0.3163 0.168 Uiso 1 1 calc R . .
C10 C -0.1868(12) 0.0691(10) 0.4629(7) 0.129(5) Uani 1 1 d . . .
H10A H -0.2210 0.0864 0.5190 0.194 Uiso 1 1 calc R . .
H10B H -0.1200 0.0350 0.4654 0.194 Uiso 1 1 calc R . .
H10C H -0.2371 0.0216 0.4607 0.194 Uiso 1 1 calc R . .
C11 C -0.2531(6) 0.2358(7) 0.2170(7) 0.078(2) Uani 1 1 d . . .
H11A H -0.2432 0.2984 0.2290 0.116 Uiso 1 1 calc R . .
H11B H -0.3206 0.1950 0.2645 0.116 Uiso 1 1 calc R . .
H11C H -0.2572 0.2569 0.1543 0.116 Uiso 1 1 calc R . .
C12 C -0.0839(6) 0.2895(5) -0.1302(5) 0.0551(17) Uani 1 1 d . . .
H12C H -0.0494 0.3598 -0.1725 0.083 Uiso 1 1 calc R . .
H12B H -0.1462 0.2944 -0.0774 0.083 Uiso 1 1 calc R . .
H12A H -0.1087 0.2572 -0.1646 0.083 Uiso 1 1 calc R . .
C13 C 0.1507(6) 0.2728(7) -0.2500(5) 0.0648(19) Uani 1 1 d . . .
H13A H 0.1029 0.3280 -0.2715 0.078 Uiso 1 1 calc R . .
C14 C 0.1606(9) 0.2014(10) -0.2971(7) 0.122(5) Uani 1 1 d . . .
H14A H 0.2165 0.1537 -0.2855 0.183 Uiso 1 1 calc R . .
H14B H 0.1812 0.2410 -0.3649 0.183 Uiso 1 1 calc R . .
H14C H 0.0908 0.1609 -0.2732 0.183 Uiso 1 1 calc R . .
C15 C 0.2585(9) 0.3250(9) -0.2752(7) 0.109(4) Uani 1 1 d . . .
H15A H 0.2889 0.3646 -0.3432 0.164 Uiso 1 1 calc R . .
H15B H 0.3076 0.2720 -0.2570 0.164 Uiso 1 1 calc R . .
H15C H 0.2501 0.3729 -0.2420 0.164 Uiso 1 1 calc R . .
C16 C 0.2488(4) 0.1758(4) 0.1930(4) 0.0382(13) Uani 1 1 d . . .
C17 C 0.2473(5) 0.1771(5) 0.2755(5) 0.0475(15) Uani 1 1 d . . .
H17A H 0.2639 0.1212 0.3230 0.057 Uiso 1 1 calc R . .
C18 C 0.2005(5) 0.3335(5) 0.2014(5) 0.0485(16) Uani 1 1 d . . .
C19 C 0.2111(5) 0.3086(5) 0.0560(5) 0.0487(16) Uani 1 1 d . . .
H19A H 0.2020 0.3847 0.0323 0.058 Uiso 1 1 calc R . .
H19B H 0.1470 0.2708 0.0602 0.058 Uiso 1 1 calc R . .
C20 C 0.3713(5) 0.3505(5) -0.0954(5) 0.0460(15) Uani 1 1 d . . .
C21 C 0.4377(5) 0.1947(5) -0.0632(5) 0.0426(14) Uani 1 1 d . . .
H21A H 0.4835 0.1405 -0.0715 0.051 Uiso 1 1 calc R . .
C22 C 0.3503(4) 0.1850(4) 0.0163(4) 0.0375(13) Uani 1 1 d . . .
C23 C 0.2140(8) 0.3115(7) 0.3553(6) 0.081(3) Uani 1 1 d . . .
H23A H 0.1623 0.3677 0.3559 0.097 Uiso 1 1 calc R . .
C24 C 0.1721(9) 0.2243(9) 0.4487(7) 0.102(3) Uani 1 1 d . . .
H24A H 0.1641 0.2509 0.4982 0.153 Uiso 1 1 calc R . .
H24B H 0.2234 0.1697 0.4512 0.153 Uiso 1 1 calc R . .
H24C H 0.1013 0.1950 0.4581 0.153 Uiso 1 1 calc R . .
C25 C 0.3244(12) 0.3595(12) 0.3302(10) 0.164(7) Uani 1 1 d . . .
H25A H 0.3797 0.3171 0.3046 0.247 Uiso 1 1 calc R . .
H25B H 0.3321 0.3623 0.3866 0.247 Uiso 1 1 calc R . .
H25C H 0.3340 0.4306 0.2830 0.247 Uiso 1 1 calc R . .
C26 C 0.1643(6) 0.4426(5) 0.1748(6) 0.064(2) Uani 1 1 d . . .
H26A H 0.2234 0.4905 0.1215 0.095 Uiso 1 1 calc R . .
H26B H 0.1454 0.4645 0.2285 0.095 Uiso 1 1 calc R . .
H26C H 0.1005 0.4439 0.1572 0.095 Uiso 1 1 calc R . .
C27 C 0.3555(7) 0.4611(5) -0.1440(6) 0.065(2) Uani 1 1 d . . .
H27C H 0.4006 0.4839 -0.2110 0.098 Uiso 1 1 calc R . .
H27B H 0.3768 0.5047 -0.1164 0.098 Uiso 1 1 calc R . .
H27A H 0.2788 0.4681 -0.1370 0.098 Uiso 1 1 calc R . .
C28 C 0.5433(7) 0.3361(7) -0.2201(5) 0.068(2) Uani 1 1 d . . .
H28A H 0.5289 0.4066 -0.2597 0.082 Uiso 1 1 calc R . .
C29 C 0.6467(7) 0.3454(9) -0.2012(7) 0.097(3) Uani 1 1 d . . .
H29A H 0.7075 0.3759 -0.2611 0.146 Uiso 1 1 calc R . .
H29B H 0.6629 0.2757 -0.1652 0.146 Uiso 1 1 calc R . .
H29C H 0.6361 0.3905 -0.1652 0.146 Uiso 1 1 calc R . .
C30 C 0.5574(7) 0.2611(8) -0.2719(7) 0.088(3) Uani 1 1 d . . .
H30A H 0.5717 0.1920 -0.2333 0.132 Uiso 1 1 calc R . .
H30B H 0.6187 0.2883 -0.3319 0.132 Uiso 1 1 calc R . .
H30C H 0.4908 0.2550 -0.2838 0.132 Uiso 1 1 calc R . .
C31 C 0.1598(5) -0.1199(5) 0.2829(4) 0.0429(14) Uani 1 1 d . . .
C32 C 0.1370(7) -0.2194(5) 0.3707(5) 0.0637(19) Uani 1 1 d . . .
H32C H 0.2008 -0.2312 0.3895 0.096 Uiso 1 1 calc R . .
H32B H 0.1214 -0.2792 0.3572 0.096 Uiso 1 1 calc R . .
H32A H 0.0742 -0.2119 0.4219 0.096 Uiso 1 1 calc R . .
C33 C 0.3134(4) -0.0584(4) 0.0200(4) 0.0371(13) Uani 1 1 d . . .
C34 C 0.3853(5) -0.0961(6) -0.0529(5) 0.0570(18) Uani 1 1 d . . .
H34A H 0.3656 -0.0674 -0.1090 0.086 Uiso 1 1 calc R . .
H34B H 0.3768 -0.1728 -0.0286 0.086 Uiso 1 1 calc R . .
H34C H 0.4611 -0.0730 -0.0692 0.086 Uiso 1 1 calc R . .
O5 O -0.3040(4) 0.3474(4) 0.0222(4) 0.0732(15) Uani 1 1 d . . .
O6 O -0.4074(4) 0.4724(5) -0.0201(5) 0.0888(19) Uani 1 1 d . . .
C35 C -0.3949(5) 0.3815(5) 0.0332(5) 0.0560(18) Uani 1 1 d D . .
C36 C -0.4930(5) 0.3180(6) 0.1114(6) 0.070(2) Uani 1 1 d D . .
H37A H -0.5224 0.2717 0.0908 0.105 Uiso 1 1 calc R . .
H37B H -0.5481 0.3648 0.1294 0.105 Uiso 1 1 calc R . .
H37C H -0.4730 0.2759 0.1656 0.105 Uiso 1 1 calc R . .
O7 O -0.0321(16) 0.5082(14) -0.4273(13) 0.145(4) Uiso 0.50 1 d PD . .
O8 O 0.0532(16) 0.5124(14) -0.3363(14) 0.145(4) Uiso 0.50 1 d PD . .
C37 C 0.054(2) 0.5096(14) -0.4116(19) 0.145(4) Uiso 0.50 1 d PD . .
C38 C 0.162(2) 0.504(2) -0.4843(19) 0.145(4) Uiso 0.50 1 d PD . .
H40A H 0.1923 0.4379 -0.4591 0.217 Uiso 0.50 1 calc PR . .
H40B H 0.2124 0.5627 -0.4995 0.217 Uiso 0.50 1 calc PR . .
H40C H 0.1506 0.5084 -0.5414 0.217 Uiso 0.50 1 calc PR . .
O9 O 0.3451(19) 0.0268(16) -0.2589(16) 0.159(4) Uiso 0.50 1 d PD . .
O10 O 0.5329(19) 0.0102(16) -0.3271(16) 0.159(4) Uiso 0.50 1 d PD . .
C39 C 0.432(3) 0.0308(15) -0.327(2) 0.159(4) Uiso 0.50 1 d PD . .
C40 C 0.404(3) 0.050(2) -0.412(2) 0.159(4) Uiso 0.50 1 d PD . .
H43C H 0.3268 0.0270 -0.3926 0.238 Uiso 0.50 1 calc PR . .
H43B H 0.4491 0.0099 -0.4486 0.238 Uiso 0.50 1 calc PR . .
H43A H 0.4163 0.1246 -0.4518 0.238 Uiso 0.50 1 calc PR . .
N1 N -0.1198(4) 0.1424(4) 0.2897(4) 0.0501(13) Uani 1 1 d . . .
N2 N -0.0988(4) 0.1328(4) 0.1568(4) 0.0413(12) Uani 1 1 d . . .
N3 N -0.0176(4) 0.1623(4) -0.0048(4) 0.0394(11) Uani 1 1 d . . .
N4 N 0.0985(4) 0.2176(4) -0.1468(4) 0.0453(12) Uani 1 1 d . . .
N5 N 0.2170(5) 0.2757(4) 0.2788(4) 0.0558(15) Uani 1 1 d . . .
N6 N 0.2199(4) 0.2758(4) 0.1477(4) 0.0397(11) Uani 1 1 d . . .
N7 N 0.3098(4) 0.2855(4) -0.0076(4) 0.0398(11) Uani 1 1 d . . .
N8 N 0.4498(4) 0.2948(4) -0.1297(4) 0.0475(12) Uani 1 1 d . . .
O1 O 0.1032(3) -0.1119(3) 0.2331(3) 0.0471(10) Uani 1 1 d . . .
O2 O 0.2320(3) -0.0530(3) 0.2665(3) 0.0459(10) Uani 1 1 d . . .
O3 O 0.2151(3) -0.0514(3) 0.0265(3) 0.0425(10) Uani 1 1 d . . .
O4 O 0.3539(3) -0.0348(3) 0.0692(3) 0.0394(9) Uani 1 1 d . . .
Pd1 Pd 0.09474(3) 0.00979(3) 0.11276(3) 0.03502(14) Uani 1 1 d . . .
Pd2 Pd 0.28952(3) 0.07059(3) 0.13604(3) 0.03538(14) Uani 1 1 d . . .
C44 C -0.024(2) 0.4006(18) 0.1042(16) 0.112(3) Uiso 0.50 1 d PD . .
H44C H -0.0961 0.3987 0.1514 0.168 Uiso 0.50 1 calc PR . .
H44B H 0.0241 0.4560 0.0979 0.168 Uiso 0.50 1 calc PR . .
H44A H 0.0062 0.3329 0.1239 0.168 Uiso 0.50 1 calc PR . .
C45 C -0.0347(17) 0.4206(19) 0.0194(14) 0.112(3) Uiso 0.50 1 d PD . .
H45A H -0.0690 0.4876 0.0032 0.134 Uiso 0.50 1 calc PR . .
H45B H -0.0869 0.3653 0.0290 0.134 Uiso 0.50 1 calc PR . .
C46 C 0.0592(18) 0.4272(17) -0.0611(14) 0.112(3) Uiso 0.50 1 d PD . .
H46A H 0.1205 0.4225 -0.0387 0.134 Uiso 0.50 1 calc PR . .
H46B H 0.0534 0.3597 -0.0681 0.134 Uiso 0.50 1 calc PR . .
C47 C 0.099(2) 0.4963(17) -0.1501(15) 0.112(3) Uiso 0.50 1 d PD . .
H47B H 0.0306 0.5313 -0.1466 0.134 Uiso 0.50 1 calc PR . .
H47A H 0.1416 0.5408 -0.1364 0.134 Uiso 0.50 1 calc PR . .
C48 C 0.1435(19) 0.5414(17) -0.2390(14) 0.112(3) Uiso 0.50 1 d PD . .
H48A H 0.1279 0.4981 -0.2694 0.168 Uiso 0.50 1 calc PR . .
H48B H 0.2223 0.5512 -0.2563 0.168 Uiso 0.50 1 calc PR . .
H48C H 0.1144 0.6098 -0.2596 0.168 Uiso 0.50 1 calc PR . .
O11 O 0.421(2) 0.633(2) -0.419(2) 0.096(7) Uiso 0.25 1 d P . .

loop_
_atom_site_aniso_label
_atom_site_aniso_U_11
_atom_site_aniso_U_22
_atom_site_aniso_U_33
_atom_site_aniso_U_23
_atom_site_aniso_U_13
_atom_site_aniso_U_12
C1 0.030(3) 0.046(3) 0.047(4) -0.021(3) -0.016(3) 0.005(2)
C2 0.036(3) 0.062(4) 0.049(4) -0.029(3) -0.020(3) 0.011(3)
C3 0.036(3) 0.068(4) 0.052(5) -0.034(4) -0.015(3) 0.014(3)
C4 0.029(3) 0.069(4) 0.051(4) -0.034(4) -0.020(3) 0.015(3)
C5 0.047(3) 0.045(3) 0.052(5) -0.026(3) -0.029(3) 0.015(3)
C6 0.031(3) 0.062(4) 0.054(5) -0.026(4) -0.018(3) 0.013(3)
C7 0.029(3) 0.051(3) 0.047(4) -0.029(3) -0.017(3) 0.009(2)
C8 0.055(4) 0.093(6) 0.050(5) -0.044(5) -0.008(3) 0.012(4)
C9 0.112(8) 0.147(10) 0.095(8) -0.087(8) -0.009(6) -0.022(7)
C10 0.179(13) 0.128(9) 0.044(7) -0.027(7) 0.000(7) -0.010(9)
C11 0.054(4) 0.114(7) 0.085(7) -0.064(6) -0.026(4) 0.041(4)
C12 0.055(4) 0.059(4) 0.061(5) -0.022(4) -0.035(4) 0.021(3)
C13 0.053(4) 0.084(5) 0.047(5) -0.012(4) -0.019(3) 0.001(4)
C14 0.116(8) 0.188(12) 0.051(6) -0.054(7) 0.007(5) -0.080(8)
C15 0.116(8) 0.125(8) 0.068(7) -0.010(6) -0.028(6) -0.063(7)
C16 0.031(3) 0.038(3) 0.049(4) -0.020(3) -0.014(3) 0.003(2)
C17 0.054(4) 0.042(3) 0.052(4) -0.026(3) -0.017(3) 0.008(3)
C18 0.038(3) 0.043(3) 0.062(5) -0.029(4) -0.008(3) 0.009(3)
C19 0.036(3) 0.050(3) 0.066(5) -0.023(3) -0.024(3) 0.012(3)
C20 0.052(4) 0.040(3) 0.050(5) -0.015(3) -0.024(3) 0.003(3)
C21 0.041(3) 0.043(3) 0.050(4) -0.022(3) -0.018(3) 0.008(2)
C22 0.032(3) 0.040(3) 0.049(4) -0.022(3) -0.020(3) 0.008(2)
C23 0.124(8) 0.070(5) 0.065(6) -0.047(5) -0.030(5) 0.018(5)
C24 0.117(8) 0.136(9) 0.080(8) -0.064(8) -0.043(6) 0.019(7)
C25 0.194(14) 0.202(14) 0.133(12) -0.115(12) -0.028(10) -0.073(12)
C26 0.064(4) 0.040(3) 0.079(6) -0.029(4) -0.011(4) 0.011(3)
C27 0.082(5) 0.049(4) 0.067(6) -0.023(4) -0.031(4) 0.010(4)
C28 0.071(5) 0.075(5) 0.043(5) -0.016(4) -0.007(4) -0.001(4)
C29 0.070(6) 0.131(8) 0.070(7) -0.036(6) 0.003(5) -0.047(6)
C30 0.065(5) 0.139(8) 0.073(7) -0.063(6) -0.015(4) 0.008(5)
C31 0.051(4) 0.043(3) 0.032(4) -0.017(3) -0.012(3) 0.017(3)
C32 0.074(5) 0.056(4) 0.043(5) -0.009(4) -0.010(4) 0.003(4)
C33 0.034(3) 0.041(3) 0.045(4) -0.022(3) -0.018(3) 0.012(2)
C34 0.040(3) 0.081(5) 0.073(5) -0.051(4) -0.024(3) 0.021(3)
O5 0.045(3) 0.074(3) 0.096(5) -0.030(3) -0.025(3) 0.024(2)
O6 0.055(3) 0.091(4) 0.087(5) -0.013(4) -0.013(3) 0.032(3)
C35 0.044(4) 0.063(4) 0.075(6) -0.040(4) -0.025(4) 0.023(3)
C36 0.038(4) 0.058(4) 0.113(7) -0.040(5) -0.019(4) 0.010(3)
N1 0.043(3) 0.071(3) 0.044(4) -0.035(3) -0.011(2) 0.009(2)
N2 0.031(2) 0.058(3) 0.047(3) -0.031(3) -0.017(2) 0.012(2)
N3 0.034(2) 0.050(3) 0.046(4) -0.026(3) -0.019(2) 0.012(2)
N4 0.045(3) 0.052(3) 0.039(3) -0.015(3) -0.019(2) 0.008(2)
N5 0.066(4) 0.047(3) 0.058(4) -0.032(3) -0.014(3) 0.007(3)
N6 0.029(2) 0.039(2) 0.052(3) -0.023(3) -0.009(2) 0.0038(19)
N7 0.036(2) 0.039(2) 0.052(4) -0.023(3) -0.019(2) 0.008(2)
N8 0.052(3) 0.049(3) 0.039(3) -0.016(3) -0.014(2) 0.005(2)
O1 0.048(2) 0.045(2) 0.046(3) -0.011(2) -0.019(2) -0.0006(19)
O2 0.052(2) 0.044(2) 0.051(3) -0.021(2) -0.027(2) 0.0047(19)
O3 0.034(2) 0.057(2) 0.051(3) -0.032(2) -0.0210(19) 0.0128(18)
O4 0.035(2) 0.042(2) 0.054(3) -0.027(2) -0.0231(19) 0.0120(16)
Pd1 0.0270(2) 0.0446(3) 0.0420(3) -0.0228(2) -0.01613(19) 0.00812(17)
Pd2 0.0309(2) 0.0371(2) 0.0476(3) -0.0223(2) -0.0186(2) 0.00671(17)

loop_
_atom_type_symbol
_atom_type_description
_atom_type_scat_dispersion_real
_atom_type_scat_dispersion_imag
_atom_type_scat_source
C C 0.0033 0.0016 'International Tables Vol C Tables 4.2.6.8 and 6.1.1.4'
H H 0.0000 0.0000 'International Tables Vol C Tables 4.2.6.8 and 6.1.1.4'
N N 0.0061 0.0033 'International Tables Vol C Tables 4.2.6.8 and 6.1.1.4'
O O 0.0106 0.0060 'International Tables Vol C Tables 4.2.6.8 and 6.1.1.4'
Pd Pd -0.9988 1.0072 'International Tables Vol C Tables 4.2.6.8 and 6.1.1.4'

loop_
_geom_angle_atom_site_label_1
_geom_angle_atom_site_label_2
_geom_angle_atom_site_label_3
_geom_angle
_geom_angle_site_symmetry_1
_geom_angle_site_symmetry_3
_geom_angle_publ_flag
C2 C1 N2 104.2(5) . . ?
C2 C1 Pd1 130.1(4) . . ?
N2 C1 Pd1 125.6(4) . . ?
C1 C2 N1 108.8(5) . . ?
C1 C2 H2A 125.6 . . ?
N1 C2 H2A 125.6 . . ?
N1 C3 N2 107.5(5) . . ?
N1 C3 C11 126.1(6) . . ?
N2 C3 C11 126.3(6) . . ?
N2 C4 N3 110.0(4) . . ?
N2 C4 H4A 109.7 . . ?
N3 C4 H4A 109.7 . . ?
N2 C4 H4B 109.7 . . ?
N3 C4 H4B 109.7 . . ?
H4A C4 H4B 108.2 . . ?
N4 C5 N3 107.1(5) . . ?
N4 C5 C12 124.8(6) . . ?
N3 C5 C12 128.1(6) . . ?
C7 C6 N4 109.1(5) . . ?
C7 C6 H6A 125.4 . . ?
N4 C6 H6A 125.4 . . ?
C6 C7 N3 104.4(5) . . ?
C6 C7 Pd1 129.1(4) . . ?
N3 C7 Pd1 126.5(4) . . ?
C9 C8 N1 108.4(6) . . ?
C9 C8 C10 111.8(9) . . ?
N1 C8 C10 109.8(7) . . ?
C9 C8 H8A 108.9 . . ?
N1 C8 H8A 108.9 . . ?
C10 C8 H8A 108.9 . . ?
C8 C9 H9A 109.5 . . ?
C8 C9 H9B 109.5 . . ?
H9A C9 H9B 109.5 . . ?
C8 C9 H9C 109.5 . . ?
H9A C9 H9C 109.5 . . ?
H9B C9 H9C 109.5 . . ?
C8 C10 H10A 109.5 . . ?
C8 C10 H10B 109.5 . . ?
H10A C10 H10B 109.5 . . ?
C8 C10 H10C 109.5 . . ?
H10A C10 H10C 109.5 . . ?
H10B C10 H10C 109.5 . . ?
C3 C11 H11A 109.5 . . ?
C3 C11 H11B 109.5 . . ?
H11A C11 H11B 109.5 . . ?
C3 C11 H11C 109.5 . . ?
H11A C11 H11C 109.5 . . ?
H11B C11 H11C 109.5 . . ?
C5 C12 H12C 109.5 . . ?
C5 C12 H12B 109.5 . . ?
H12C C12 H12B 109.5 . . ?
C5 C12 H12A 109.5 . . ?
H12C C12 H12A 109.5 . . ?
H12B C12 H12A 109.5 . . ?
C14 C13 N4 110.5(7) . . ?
C14 C13 C15 110.7(8) . . ?
N4 C13 C15 111.2(6) . . ?
C14 C13 H13A 108.1 . . ?
N4 C13 H13A 108.1 . . ?
C15 C13 H13A 108.1 . . ?
C13 C14 H14A 109.5 . . ?
C13 C14 H14B 109.5 . . ?
H14A C14 H14B 109.5 . . ?
C13 C14 H14C 109.5 . . ?
H14A C14 H14C 109.5 . . ?
H14B C14 H14C 109.5 . . ?
C13 C15 H15A 109.5 . . ?
C13 C15 H15B 109.5 . . ?
H15A C15 H15B 109.5 . . ?
C13 C15 H15C 109.5 . . ?
H15A C15 H15C 109.5 . . ?
H15B C15 H15C 109.5 . . ?
C17 C16 N6 104.2(5) . . ?
C17 C16 Pd2 132.0(5) . . ?
N6 C16 Pd2 123.7(4) . . ?
C16 C17 N5 108.2(6) . . ?
C16 C17 H17A 125.9 . . ?
N5 C17 H17A 125.9 . . ?
N5 C18 N6 107.1(5) . . ?
N5 C18 C26 128.4(6) . . ?
N6 C18 C26 124.5(7) . . ?
N6 C19 N7 108.4(5) . . ?
N6 C19 H19A 110.0 . . ?
N7 C19 H19A 110.0 . . ?
N6 C19 H19B 110.0 . . ?
N7 C19 H19B 110.0 . . ?
H19A C19 H19B 108.4 . . ?
N8 C20 N7 106.4(5) . . ?
N8 C20 C27 126.4(6) . . ?
N7 C20 C27 127.2(6) . . ?
C22 C21 N8 110.1(5) . . ?
C22 C21 H21A 124.9 . . ?
N8 C21 H21A 124.9 . . ?
C21 C22 N7 102.7(5) . . ?
C21 C22 Pd2 132.4(4) . . ?
N7 C22 Pd2 124.9(4) . . ?
C24 C23 C25 114.8(10) . . ?
C24 C23 N5 110.7(7) . . ?
C25 C23 N5 107.9(8) . . ?
C24 C23 H23A 107.7 . . ?
C25 C23 H23A 107.7 . . ?
N5 C23 H23A 107.7 . . ?
C23 C24 H24A 109.5 . . ?
C23 C24 H24B 109.5 . . ?
H24A C24 H24B 109.5 . . ?
C23 C24 H24C 109.5 . . ?
H24A C24 H24C 109.5 . . ?
H24B C24 H24C 109.5 . . ?
C23 C25 H25A 109.5 . . ?
C23 C25 H25B 109.5 . . ?
H25A C25 H25B 109.5 . . ?
C23 C25 H25C 109.5 . . ?
H25A C25 H25C 109.5 . . ?
H25B C25 H25C 109.5 . . ?
C18 C26 H26A 109.5 . . ?
C18 C26 H26B 109.5 . . ?
H26A C26 H26B 109.5 . . ?
C18 C26 H26C 109.5 . . ?
H26A C26 H26C 109.5 . . ?
H26B C26 H26C 109.5 . . ?
C20 C27 H27C 109.5 . . ?
C20 C27 H27B 109.5 . . ?
H27C C27 H27B 109.5 . . ?
C20 C27 H27A 109.5 . . ?
H27C C27 H27A 109.5 . . ?
H27B C27 H27A 109.5 . . ?
N8 C28 C29 109.7(6) . . ?
N8 C28 C30 109.2(6) . . ?
C29 C28 C30 109.6(7) . . ?
N8 C28 H28A 109.4 . . ?
C29 C28 H28A 109.4 . . ?
C30 C28 H28A 109.4 . . ?
C28 C29 H29A 109.5 . . ?
C28 C29 H29B 109.5 . . ?
H29A C29 H29B 109.5 . . ?
C28 C29 H29C 109.5 . . ?
H29A C29 H29C 109.5 . . ?
H29B C29 H29C 109.5 . . ?
C28 C30 H30A 109.5 . . ?
C28 C30 H30B 109.5 . . ?
H30A C30 H30B 109.5 . . ?
C28 C30 H30C 109.5 . . ?
H30A C30 H30C 109.5 . . ?
H30B C30 H30C 109.5 . . ?
O2 C31 O1 125.7(6) . . ?
O2 C31 C32 117.8(6) . . ?
O1 C31 C32 116.5(6) . . ?
C31 C32 H32C 109.5 . . ?
C31 C32 H32B 109.5 . . ?
H32C C32 H32B 109.5 . . ?
C31 C32 H32A 109.5 . . ?
H32C C32 H32A 109.5 . . ?
H32B C32 H32A 109.5 . . ?
O4 C33 O3 125.1(5) . . ?
O4 C33 C34 118.4(5) . . ?
O3 C33 C34 116.5(5) . . ?
C33 C34 H34A 109.5 . . ?
C33 C34 H34B 109.5 . . ?
H34A C34 H34B 109.5 . . ?
C33 C34 H34C 109.5 . . ?
H34A C34 H34C 109.5 . . ?
H34B C34 H34C 109.5 . . ?
O5 C35 O6 121.5(7) . . ?
O5 C35 C36 120.5(7) . . ?
O6 C35 C36 118.0(6) . . ?
C35 C36 H37A 109.5 . . ?
C35 C36 H37B 109.5 . . ?
H37A C36 H37B 109.5 . . ?
C35 C36 H37C 109.5 . . ?
H37A C36 H37C 109.5 . . ?
H37B C36 H37C 109.5 . . ?
O8 C37 O7 122(2) . . ?
O8 C37 C38 119(3) . . ?
O7 C37 C38 120(3) . . ?
C37 C38 H40A 109.5 . . ?
C37 C38 H40B 109.5 . . ?
H40A C38 H40B 109.5 . . ?
C37 C38 H40C 109.5 . . ?
H40A C38 H40C 109.5 . . ?
H40B C38 H40C 109.5 . . ?
O9 C39 O10 129(3) . . ?
O9 C39 C40 109(3) . . ?
O10 C39 C40 122(3) . . ?
C39 C40 H43C 109.5 . . ?
C39 C40 H43B 109.5 . . ?
H43C C40 H43B 109.5 . . ?
C39 C40 H43A 109.5 . . ?
H43C C40 H43A 109.5 . . ?
H43B C40 H43A 109.5 . . ?
C3 N1 C2 109.3(5) . . ?
C3 N1 C8 126.5(6) . . ?
C2 N1 C8 124.2(6) . . ?
C3 N2 C1 110.2(5) . . ?
C3 N2 C4 126.3(5) . . ?
C1 N2 C4 123.2(5) . . ?
C5 N3 C7 110.9(5) . . ?
C5 N3 C4 126.2(5) . . ?
C7 N3 C4 122.6(5) . . ?
C5 N4 C6 108.5(5) . . ?
C5 N4 C13 126.4(6) . . ?
C6 N4 C13 125.1(5) . . ?
C18 N5 C17 109.5(5) . . ?
C18 N5 C23 125.5(6) . . ?
C17 N5 C23 124.8(7) . . ?
C18 N6 C16 111.0(5) . . ?
C18 N6 C19 126.0(5) . . ?
C16 N6 C19 123.0(4) . . ?
C20 N7 C22 111.5(5) . . ?
C20 N7 C19 127.0(5) . . ?
C22 N7 C19 121.5(5) . . ?
C20 N8 C21 109.3(5) . . ?
C20 N8 C28 125.9(6) . . ?
C21 N8 C28 124.5(6) . . ?
C31 O1 Pd1 131.9(4) . . ?
C31 O2 Pd2 120.1(4) . . ?
C33 O3 Pd1 126.9(3) . . ?
C33 O4 Pd2 124.0(3) . . ?
C7 Pd1 C1 87.4(2) . . ?
C7 Pd1 O3 88.62(19) . . ?
C1 Pd1 O3 176.0(2) . . ?
C7 Pd1 O1 173.94(18) . . ?
C1 Pd1 O1 93.3(2) . . ?
O3 Pd1 O1 90.68(17) . . ?
C7 Pd1 Pd2 110.45(16) . . ?
C1 Pd1 Pd2 101.39(15) . . ?
O3 Pd1 Pd2 79.32(10) . . ?
O1 Pd1 Pd2 75.30(11) . . ?
C22 Pd2 C16 87.4(2) . . ?
C22 Pd2 O2 176.84(18) . . ?
C16 Pd2 O2 92.5(2) . . ?
C22 Pd2 O4 89.12(19) . . ?
C16 Pd2 O4 172.67(18) . . ?
O2 Pd2 O4 90.68(16) . . ?
C22 Pd2 Pd1 98.65(15) . . ?
C16 Pd2 Pd1 107.00(15) . . ?
O2 Pd2 Pd1 84.41(11) . . ?
O4 Pd2 Pd1 79.89(10) . . ?
C45 C44 C47 106.8(18) . 2_565 ?
C45 C44 H44C 109.5 . . ?
C47 C44 H44C 47.3 2_565 . ?
C45 C44 H44B 109.5 . . ?
C47 C44 H44B 66.2 2_565 . ?
H44C C44 H44B 109.5 . . ?
C45 C44 H44A 109.5 . . ?
C47 C44 H44A 142.4 2_565 . ?
H44C C44 H44A 109.5 . . ?
H44B C44 H44A 109.5 . . ?
C44 C45 C46 120(2) . . ?
C44 C45 H45A 107.3 . . ?
C46 C45 H45A 107.3 . . ?
C44 C45 H45B 107.3 . . ?
C46 C45 H45B 107.3 . . ?
H45A C45 H45B 106.9 . . ?
C47 C46 C45 134(2) . . ?
C47 C46 H46A 103.7 . . ?
C45 C46 H46A 103.7 . . ?
C47 C46 H46B 103.7 . . ?
C45 C46 H46B 103.7 . . ?
H46A C46 H46B 105.3 . . ?
C48 C47 C46 166(2) . . ?
C48 C47 C44 106.8(19) . 2_565 ?
C46 C47 C44 87.2(16) . 2_565 ?
C48 C47 H47B 94.4 . . ?
C46 C47 H47B 94.4 . . ?
C44 C47 H47B 41.8 2_565 . ?
C48 C47 H47A 94.4 . . ?
C46 C47 H47A 94.4 . . ?
C44 C47 H47A 62.7 2_565 . ?
H47B C47 H47A 103.2 . . ?
C47 C48 H48A 109.5 . . ?
C47 C48 H48B 109.5 . . ?
H48A C48 H48B 109.5 . . ?
C47 C48 H48C 109.5 . . ?
H48A C48 H48C 109.5 . . ?
H48B C48 H48C 109.5 . . ?

loop_
_geom_bond_atom_site_label_1
_geom_bond_atom_site_label_2
_geom_bond_distance
_geom_bond_site_symmetry_2
_geom_bond_publ_flag
C1 C2 1.359(8) . ?
C1 N2 1.405(7) . ?
C1 Pd1 1.951(5) . ?
C2 N1 1.384(7) . ?
C2 H2A 0.9500 . ?
C3 N1 1.320(8) . ?
C3 N2 1.347(7) . ?
C3 C11 1.483(9) . ?
C4 N2 1.432(7) . ?
C4 N3 1.451(8) . ?
C4 H4A 0.9900 . ?
C4 H4B 0.9900 . ?
C5 N4 1.338(8) . ?
C5 N3 1.341(8) . ?
C5 C12 1.489(8) . ?
C6 C7 1.353(9) . ?
C6 N4 1.385(8) . ?
C6 H6A 0.9500 . ?
C7 N3 1.396(7) . ?
C7 Pd1 1.947(6) . ?
C8 C9 1.476(12) . ?
C8 N1 1.488(8) . ?
C8 C10 1.522(14) . ?
C8 H8A 1.0000 . ?
C9 H9A 0.9800 . ?
C9 H9B 0.9800 . ?
C9 H9C 0.9800 . ?
C10 H10A 0.9800 . ?
C10 H10B 0.9800 . ?
C10 H10C 0.9800 . ?
C11 H11A 0.9800 . ?
C11 H11B 0.9800 . ?
C11 H11C 0.9800 . ?
C12 H12C 0.9800 . ?
C12 H12B 0.9800 . ?
C12 H12A 0.9800 . ?
C13 C14 1.436(12) . ?
C13 N4 1.484(9) . ?
C13 C15 1.484(11) . ?
C13 H13A 1.0000 . ?
C14 H14A 0.9800 . ?
C14 H14B 0.9800 . ?
C14 H14C 0.9800 . ?
C15 H15A 0.9800 . ?
C15 H15B 0.9800 . ?
C15 H15C 0.9800 . ?
C16 C17 1.354(8) . ?
C16 N6 1.405(7) . ?
C16 Pd2 1.955(5) . ?
C17 N5 1.407(7) . ?
C17 H17A 0.9500 . ?
C18 N5 1.312(9) . ?
C18 N6 1.345(7) . ?
C18 C26 1.501(9) . ?
C19 N6 1.448(8) . ?
C19 N7 1.454(7) . ?
C19 H19A 0.9900 . ?
C19 H19B 0.9900 . ?
C20 N8 1.336(8) . ?
C20 N7 1.355(8) . ?
C20 C27 1.478(9) . ?
C21 C22 1.366(8) . ?
C21 N8 1.381(8) . ?
C21 H21A 0.9500 . ?
C22 N7 1.419(7) . ?
C22 Pd2 1.932(6) . ?
C23 C24 1.487(13) . ?
C23 C25 1.490(15) . ?
C23 N5 1.498(9) . ?
C23 H23A 1.0000 . ?
C24 H24A 0.9800 . ?
C24 H24B 0.9800 . ?
C24 H24C 0.9800 . ?
C25 H25A 0.9800 . ?
C25 H25B 0.9800 . ?
C25 H25C 0.9800 . ?
C26 H26A 0.9800 . ?
C26 H26B 0.9800 . ?
C26 H26C 0.9800 . ?
C27 H27C 0.9800 . ?
C27 H27B 0.9800 . ?
C27 H27A 0.9800 . ?
C28 N8 1.485(9) . ?
C28 C29 1.527(12) . ?
C28 C30 1.530(11) . ?
C28 H28A 1.0000 . ?
C29 H29A 0.9800 . ?
C29 H29B 0.9800 . ?
C29 H29C 0.9800 . ?
C30 H30A 0.9800 . ?
C30 H30B 0.9800 . ?
C30 H30C 0.9800 . ?
C31 O2 1.255(7) . ?
C31 O1 1.264(7) . ?
C31 C32 1.525(9) . ?
C32 H32C 0.9800 . ?
C32 H32B 0.9800 . ?
C32 H32A 0.9800 . ?
C33 O4 1.253(6) . ?
C33 O3 1.264(6) . ?
C33 C34 1.480(8) . ?
C34 H34A 0.9800 . ?
C34 H34B 0.9800 . ?
C34 H34C 0.9800 . ?
O5 C35 1.236(7) . ?
O6 C35 1.276(9) . ?
C35 C36 1.488(9) . ?
C36 H37A 0.9800 . ?
C36 H37B 0.9800 . ?
C36 H37C 0.9800 . ?
O7 C37 1.25(3) . ?
O8 C37 1.25(3) . ?
C37 C38 1.515(10) . ?
C38 H40A 0.9800 . ?
C38 H40B 0.9800 . ?
C38 H40C 0.9800 . ?
O9 C39 1.28(3) . ?
O10 C39 1.34(3) . ?
C39 C40 1.501(18) . ?
C40 H43C 0.9800 . ?
C40 H43B 0.9800 . ?
C40 H43A 0.9800 . ?
O1 Pd1 2.098(4) . ?
O2 Pd2 2.089(4) . ?
O3 Pd1 2.087(4) . ?
O4 Pd2 2.098(3) . ?
Pd1 Pd2 2.9441(6) . ?
C44 C45 1.369(17) . ?
C44 C47 1.91(3) 2_565 ?
C44 H44C 0.9800 . ?
C44 H44B 0.9800 . ?
C44 H44A 0.9800 . ?
C45 C46 1.432(17) . ?
C45 H45A 0.9900 . ?
C45 H45B 0.9900 . ?
C46 C47 1.341(15) . ?
C46 H46A 0.9900 . ?
C46 H46B 0.9900 . ?
C47 C48 1.273(15) . ?
C47 C44 1.91(3) 2_565 ?
C47 H47B 0.9900 . ?
C47 H47A 0.9900 . ?
C48 H48A 0.9800 . ?
C48 H48B 0.9800 . ?
C48 H48C 0.9800 . ?

loop_
_geom_torsion_atom_site_label_1
_geom_torsion_atom_site_label_2
_geom_torsion_atom_site_label_3
_geom_torsion_atom_site_label_4
_geom_torsion
_geom_torsion_site_symmetry_1
_geom_torsion_site_symmetry_2
_geom_torsion_site_symmetry_3
_geom_torsion_site_symmetry_4
_geom_torsion_publ_flag
N2 C1 C2 N1 0.5(7) . . . . ?
Pd1 C1 C2 N1 176.4(4) . . . . ?
N4 C6 C7 N3 -0.9(6) . . . . ?
N4 C6 C7 Pd1 176.9(4) . . . . ?
N6 C16 C17 N5 0.6(6) . . . . ?
Pd2 C16 C17 N5 176.5(4) . . . . ?
N8 C21 C22 N7 0.9(6) . . . . ?
N8 C21 C22 Pd2 -178.0(4) . . . . ?
N2 C3 N1 C2 -0.9(7) . . . . ?
C11 C3 N1 C2 -179.5(7) . . . . ?
N2 C3 N1 C8 178.5(6) . . . . ?
C11 C3 N1 C8 -0.1(12) . . . . ?
C1 C2 N1 C3 0.2(7) . . . . ?
C1 C2 N1 C8 -179.2(6) . . . . ?
C9 C8 N1 C3 -113.1(9) . . . . ?
C10 C8 N1 C3 124.5(9) . . . . ?
C9 C8 N1 C2 66.2(10) . . . . ?
C10 C8 N1 C2 -56.2(10) . . . . ?
N1 C3 N2 C1 1.3(7) . . . . ?
C11 C3 N2 C1 179.9(7) . . . . ?
N1 C3 N2 C4 174.4(6) . . . . ?
C11 C3 N2 C4 -7.1(11) . . . . ?
C2 C1 N2 C3 -1.1(7) . . . . ?
Pd1 C1 N2 C3 -177.2(4) . . . . ?
C2 C1 N2 C4 -174.4(5) . . . . ?
Pd1 C1 N2 C4 9.5(8) . . . . ?
N3 C4 N2 C3 138.8(6) . . . . ?
N3 C4 N2 C1 -49.0(8) . . . . ?
N4 C5 N3 C7 -1.2(6) . . . . ?
C12 C5 N3 C7 179.0(5) . . . . ?
N4 C5 N3 C4 -173.9(5) . . . . ?
C12 C5 N3 C4 6.3(9) . . . . ?
C6 C7 N3 C5 1.3(6) . . . . ?
Pd1 C7 N3 C5 -176.6(4) . . . . ?
C6 C7 N3 C4 174.3(5) . . . . ?
Pd1 C7 N3 C4 -3.6(7) . . . . ?
N2 C4 N3 C5 -142.3(5) . . . . ?
N2 C4 N3 C7 45.8(7) . . . . ?
N3 C5 N4 C6 0.6(6) . . . . ?
C12 C5 N4 C6 -179.6(5) . . . . ?
N3 C5 N4 C13 -180.0(6) . . . . ?
C12 C5 N4 C13 -0.2(9) . . . . ?
C7 C6 N4 C5 0.2(7) . . . . ?
C7 C6 N4 C13 -179.2(6) . . . . ?
C14 C13 N4 C5 -105.4(9) . . . . ?
C15 C13 N4 C5 131.2(8) . . . . ?
C14 C13 N4 C6 73.9(9) . . . . ?
C15 C13 N4 C6 -49.5(10) . . . . ?
N6 C18 N5 C17 -0.5(7) . . . . ?
C26 C18 N5 C17 178.3(6) . . . . ?
N6 C18 N5 C23 174.5(7) . . . . ?
C26 C18 N5 C23 -6.7(11) . . . . ?
C16 C17 N5 C18 -0.1(7) . . . . ?
C16 C17 N5 C23 -175.1(7) . . . . ?
C24 C23 N5 C18 146.8(8) . . . . ?
C25 C23 N5 C18 -86.8(11) . . . . ?
C24 C23 N5 C17 -38.9(11) . . . . ?
C25 C23 N5 C17 87.4(11) . . . . ?
N5 C18 N6 C16 0.9(7) . . . . ?
C26 C18 N6 C16 -178.0(6) . . . . ?
N5 C18 N6 C19 179.8(5) . . . . ?
C26 C18 N6 C19 1.0(9) . . . . ?
C17 C16 N6 C18 -0.9(6) . . . . ?
Pd2 C16 N6 C18 -177.2(4) . . . . ?
C17 C16 N6 C19 -179.9(5) . . . . ?
Pd2 C16 N6 C19 3.8(7) . . . . ?
N7 C19 N6 C18 130.9(6) . . . . ?
N7 C19 N6 C16 -50.3(7) . . . . ?
N8 C20 N7 C22 0.7(6) . . . . ?
C27 C20 N7 C22 -179.1(6) . . . . ?
N8 C20 N7 C19 -176.4(5) . . . . ?
C27 C20 N7 C19 3.8(9) . . . . ?
C21 C22 N7 C20 -1.0(6) . . . . ?
Pd2 C22 N7 C20 178.0(4) . . . . ?
C21 C22 N7 C19 176.3(5) . . . . ?
Pd2 C22 N7 C19 -4.7(7) . . . . ?
N6 C19 N7 C20 -132.6(6) . . . . ?
N6 C19 N7 C22 50.6(6) . . . . ?
N7 C20 N8 C21 -0.1(6) . . . . ?
C27 C20 N8 C21 179.7(6) . . . . ?
N7 C20 N8 C28 -173.6(6) . . . . ?
C27 C20 N8 C28 6.3(10) . . . . ?
C22 C21 N8 C20 -0.5(7) . . . . ?
C22 C21 N8 C28 173.0(6) . . . . ?
C29 C28 N8 C20 105.1(8) . . . . ?
C30 C28 N8 C20 -134.7(7) . . . . ?
C29 C28 N8 C21 -67.3(9) . . . . ?
C30 C28 N8 C21 52.8(9) . . . . ?
O2 C31 O1 Pd1 -4.0(9) . . . . ?
C32 C31 O1 Pd1 175.6(4) . . . . ?
O1 C31 O2 Pd2 -12.4(8) . . . . ?
C32 C31 O2 Pd2 168.0(4) . . . . ?
O4 C33 O3 Pd1 4.4(9) . . . . ?
C34 C33 O3 Pd1 -174.6(4) . . . . ?
O3 C33 O4 Pd2 -23.8(8) . . . . ?
C34 C33 O4 Pd2 155.2(5) . . . . ?
C6 C7 Pd1 C1 155.2(5) . . . . ?
N3 C7 Pd1 C1 -27.4(4) . . . . ?
C6 C7 Pd1 O3 -24.0(5) . . . . ?
N3 C7 Pd1 O3 153.3(4) . . . . ?
C6 C7 Pd1 O1 -107.4(18) . . . . ?
N3 C7 Pd1 O1 69.9(19) . . . . ?
C6 C7 Pd1 Pd2 54.0(5) . . . . ?
N3 C7 Pd1 Pd2 -128.6(4) . . . . ?
C2 C1 Pd1 C7 -150.4(6) . . . . ?
N2 C1 Pd1 C7 24.7(5) . . . . ?
C2 C1 Pd1 O3 -140(2) . . . . ?
N2 C1 Pd1 O3 35(3) . . . . ?
C2 C1 Pd1 O1 35.6(6) . . . . ?
N2 C1 Pd1 O1 -149.3(5) . . . . ?
C2 C1 Pd1 Pd2 -40.1(6) . . . . ?
N2 C1 Pd1 Pd2 135.0(4) . . . . ?
C33 O3 Pd1 C7 120.6(5) . . . . ?
C33 O3 Pd1 C1 110(2) . . . . ?
C33 O3 Pd1 O1 -65.4(5) . . . . ?
C33 O3 Pd1 Pd2 9.5(5) . . . . ?
C31 O1 Pd1 C7 174.0(17) . . . . ?
C31 O1 Pd1 C1 -89.0(5) . . . . ?
C31 O1 Pd1 O3 90.7(5) . . . . ?
C31 O1 Pd1 Pd2 11.9(5) . . . . ?
C21 C22 Pd2 C16 146.8(6) . . . . ?
N7 C22 Pd2 C16 -31.9(4) . . . . ?
C21 C22 Pd2 O2 60(3) . . . . ?
N7 C22 Pd2 O2 -119(3) . . . . ?
C21 C22 Pd2 O4 -26.8(5) . . . . ?
N7 C22 Pd2 O4 154.6(4) . . . . ?
C21 C22 Pd2 Pd1 -106.4(5) . . . . ?
N7 C22 Pd2 Pd1 74.9(4) . . . . ?
C17 C16 Pd2 C22 -142.9(6) . . . . ?
N6 C16 Pd2 C22 32.3(4) . . . . ?
C17 C16 Pd2 O2 33.9(6) . . . . ?
N6 C16 Pd2 O2 -150.8(4) . . . . ?
C17 C16 Pd2 O4 -81.6(18) . . . . ?
N6 C16 Pd2 O4 93.7(16) . . . . ?
C17 C16 Pd2 Pd1 118.8(5) . . . . ?
N6 C16 Pd2 Pd1 -65.9(4) . . . . ?
C31 O2 Pd2 C22 -151(3) . . . . ?
C31 O2 Pd2 C16 122.0(4) . . . . ?
C31 O2 Pd2 O4 -64.6(4) . . . . ?
C31 O2 Pd2 Pd1 15.1(4) . . . . ?
C33 O4 Pd2 C22 -76.6(5) . . . . ?
C33 O4 Pd2 C16 -137.9(16) . . . . ?
C33 O4 Pd2 O2 106.5(5) . . . . ?
C33 O4 Pd2 Pd1 22.3(5) . . . . ?
C7 Pd1 Pd2 C22 -9.2(2) . . . . ?
C1 Pd1 Pd2 C22 -100.7(2) . . . . ?
O3 Pd1 Pd2 C22 75.2(2) . . . . ?
O1 Pd1 Pd2 C22 168.78(19) . . . . ?
C7 Pd1 Pd2 C16 80.6(2) . . . . ?
C1 Pd1 Pd2 C16 -10.8(3) . . . . ?
O3 Pd1 Pd2 C16 165.1(2) . . . . ?
O1 Pd1 Pd2 C16 -101.4(2) . . . . ?
C7 Pd1 Pd2 O2 171.53(19) . . . . ?
C1 Pd1 Pd2 O2 80.0(2) . . . . ?
O3 Pd1 Pd2 O2 -104.00(16) . . . . ?
O1 Pd1 Pd2 O2 -10.45(16) . . . . ?
C7 Pd1 Pd2 O4 -96.8(2) . . . . ?
C1 Pd1 Pd2 O4 171.7(2) . . . . ?
O3 Pd1 Pd2 O4 -12.31(17) . . . . ?
O1 Pd1 Pd2 O4 81.24(17) . . . . ?
C47 C44 C45 C46 130(2) 2_565 . . . ?
C44 C45 C46 C47 -131(3) . . . . ?
C45 C46 C47 C48 -143(10) . . . . ?
C45 C46 C47 C44 26(3) . . . 2_565 ?
